data_7058669
loop_
_publ_author_name
'Jardim, Guilherme A. M.'
'Bozzi, \'Icaro A. O.'
'Oliveira, Willian X. C.'
'Mesquita-Rodrigues, Camila'
'Menna-Barreto, Rubem F. S.'
'Kumar, Ramar A.'
'Gravel, Edmond'
'Doris, Eric'
'Braga, Antonio L.'
'da Silva J\'unior, Eufr\^anio N.'

_publ_section_title
;
 Copper complexes and carbon nanotube--copper ferrite-catalyzed benzenoid
 A-ring selenation of quinones: an efficient method for the synthesis of
 trypanocidal agents
;
_journal_issue 35
_journal_name_full 'New Journal of Chemistry'
_journal_page_first 13751
_journal_paper_doi 10.1039/C9NJ02026H
_journal_volume 43
_journal_year 2019
_chemical_formula_sum 'C17 H12 O2 Se'
_chemical_formula_weight 327.23
_space_group_crystal_system triclinic
_space_group_IT_number 2
_space_group_name_Hall '-P 1'
_space_group_name_H-M_alt 'P -1'
_symmetry_space_group_name_Hall '-P 1'
_symmetry_space_group_name_H-M 'P -1'
_atom_sites_solution_hydrogens geom
_audit_creation_method SHELXL-2018/3
_audit_update_record
;
2019-03-30 deposited with the CCDC.    2019-07-25 downloaded from the CCDC.
;
_cell_angle_alpha 89.175(7)
_cell_angle_beta 73.899(8)
_cell_angle_gamma 68.845(7)
_cell_formula_units_Z 2
_cell_length_a 7.9308(6)
_cell_length_b 7.9752(6)
_cell_length_c 12.3077(12)
_cell_measurement_reflns_used 1592
_cell_measurement_temperature 298(2)
_cell_measurement_theta_max 24.7570
_cell_measurement_theta_min 2.7450
_cell_volume 694.32(11)
_computing_cell_refinement 'CrysAlisPro 1.171.39.46 (Rigaku OD, 2018)'
_computing_data_collection 'CrysAlisPro 1.171.39.46 (Rigaku OD, 2018)'
_computing_data_reduction 'CrysAlisPro 1.171.39.46 (Rigaku OD, 2018)'
_computing_structure_refinement 'SHELXL-2018/3 (Sheldrick, 2018)'
_computing_structure_solution superflip
_diffrn_ambient_temperature 298(2)
_diffrn_detector_area_resol_mean 10.4186
_diffrn_measured_fraction_theta_full 1.000
_diffrn_measured_fraction_theta_max 1.000
_diffrn_measurement_device_type 'Xcalibur, Atlas, Gemini ultra'
_diffrn_measurement_method '\w scans'
_diffrn_radiation_type MoK\a
_diffrn_radiation_wavelength 0.71073
_diffrn_reflns_av_R_equivalents 0.0372
_diffrn_reflns_av_unetI/netI 0.0747
_diffrn_reflns_Laue_measured_fraction_full 1.000
_diffrn_reflns_Laue_measured_fraction_max 1.000
_diffrn_reflns_limit_h_max 9
_diffrn_reflns_limit_h_min -9
_diffrn_reflns_limit_k_max 9
_diffrn_reflns_limit_k_min -9
_diffrn_reflns_limit_l_max 11
_diffrn_reflns_limit_l_min -15
_diffrn_reflns_number 4785
_diffrn_reflns_point_group_measured_fraction_full 1.000
_diffrn_reflns_point_group_measured_fraction_max 1.000
_diffrn_reflns_theta_full 25.242
_diffrn_reflns_theta_max 26.370
_diffrn_reflns_theta_min 2.751
_diffrn_source 'fine-focus sealed X-ray tube'
_exptl_absorpt_coefficient_mu 2.701
_exptl_absorpt_correction_T_max 1.00000
_exptl_absorpt_correction_T_min 0.69009
_exptl_absorpt_correction_type multi-scan
_exptl_absorpt_process_details
;
CrysAlisPro 1.171.39.46 (Rigaku Oxford Diffraction, 2018)
Empirical absorption correction using spherical harmonics,
 implemented in SCALE3 ABSPACK scaling algorithm.
;
_exptl_crystal_colour orange
_exptl_crystal_density_diffrn 1.565
_exptl_crystal_description plate
_exptl_crystal_F_000 328
_exptl_crystal_size_max 0.621
_exptl_crystal_size_mid 0.234
_exptl_crystal_size_min 0.085
_refine_diff_density_max 0.349
_refine_diff_density_min -0.328
_refine_diff_density_rms 0.084
_refine_ls_extinction_method none
_refine_ls_goodness_of_fit_ref 0.993
_refine_ls_hydrogen_treatment constr
_refine_ls_matrix_type full
_refine_ls_number_parameters 181
_refine_ls_number_reflns 2837
_refine_ls_number_restraints 0
_refine_ls_restrained_S_all 0.993
_refine_ls_R_factor_all 0.0705
_refine_ls_R_factor_gt 0.0452
_refine_ls_shift/su_max 0.000
_refine_ls_shift/su_mean 0.000
_refine_ls_structure_factor_coef Fsqd
_refine_ls_weighting_details 'w=1/[\s^2^(Fo^2^)+(0.0372P)^2^] where P=(Fo^2^+2Fc^2^)/3'
_refine_ls_weighting_scheme calc
_refine_ls_wR_factor_gt 0.0843
_refine_ls_wR_factor_ref 0.0941
_reflns_Friedel_coverage 0.000
_reflns_number_gt 2130
_reflns_number_total 2837
_reflns_threshold_expression 'I > 2\s(I)'
_cod_data_source_file c9nj02026h2.cif
_cod_data_source_block shelx
_cod_depositor_comments 'Adding full bibliography for 7058669--7058675.cif.'
_cod_database_code 7058669
_shelx_shelxl_version_number 2018/3
_shelx_space_group_comment
;
The symmetry employed for this shelxl refinement is uniquely defined
by the following loop, which should always be used as a source of
symmetry information in preference to the above space-group names.
They are only intended as comments.
;
_shelx_estimated_absorpt_t_min 0.285
_shelx_estimated_absorpt_t_max 0.803

loop_
_space_group_symop_operation_xyz
'x, y, z'
'-x, -y, -z'

loop_
_atom_site_label
_atom_site_type_symbol
_atom_site_fract_x
_atom_site_fract_y
_atom_site_fract_z
_atom_site_U_iso_or_equiv
_atom_site_adp_type
_atom_site_occupancy
_atom_site_site_symmetry_order
_atom_site_calc_flag
_atom_site_refinement_flags_posn
_atom_site_refinement_flags_adp
Se01 Se 0.06248(5) 0.25495(5) 0.26480(3) 0.04164(16) Uani 1 1 d . .
O2 O 0.4220(3) 0.2080(3) 0.1476(2) 0.0431(7) Uani 1 1 d . .
O1 O 0.7633(4) -0.5043(4) 0.0560(2) 0.0550(8) Uani 1 1 d . .
C6 C 0.1904(4) 0.0021(4) 0.2171(3) 0.0293(8) Uani 1 1 d . .
C4 C 0.4974(5) 0.0433(5) 0.1342(3) 0.0334(8) Uani 1 1 d . .
C5 C 0.3848(4) -0.0724(4) 0.1622(3) 0.0287(8) Uani 1 1 d . .
C10 C 0.4751(5) -0.2587(5) 0.1322(3) 0.0319(8) Uani 1 1 d . .
C11 C -0.1741(5) 0.2512(5) 0.3590(3) 0.0363(9) Uani 1 1 d . .
C9 C 0.3729(5) -0.3702(5) 0.1529(3) 0.0393(9) Uani 1 1 d . .
H9 H 0.433027 -0.493916 0.132646 0.047 Uiso 1 1 calc R U
C1 C 0.6832(5) -0.3422(5) 0.0798(3) 0.0374(9) Uani 1 1 d . .
C15 C -0.3642(5) 0.2186(6) 0.5403(3) 0.0505(11) Uani 1 1 d . .
H15 H -0.374695 0.193665 0.615384 0.061 Uiso 1 1 calc R U
C14 C -0.5195(5) 0.2578(5) 0.5020(3) 0.0418(10) Uani 1 1 d . .
C12 C -0.3295(5) 0.2938(5) 0.3197(3) 0.0437(10) Uani 1 1 d . .
H12 H -0.319457 0.320219 0.244862 0.052 Uiso 1 1 calc R U
C3 C 0.7039(5) -0.0443(5) 0.0859(3) 0.0419(10) Uani 1 1 d . .
H3 H 0.776540 0.027099 0.073586 0.050 Uiso 1 1 calc R U
C8 C 0.1809(5) -0.2954(5) 0.2041(3) 0.0437(10) Uani 1 1 d . .
H8 H 0.110929 -0.369232 0.216440 0.052 Uiso 1 1 calc R U
C13 C -0.5004(5) 0.2977(5) 0.3903(3) 0.0486(10) Uani 1 1 d . .
H13 H -0.604181 0.327437 0.362397 0.058 Uiso 1 1 calc R U
C7 C 0.0908(5) -0.1135(5) 0.2372(3) 0.0371(9) Uani 1 1 d . .
H7 H -0.038507 -0.066749 0.273464 0.045 Uiso 1 1 calc R U
C2 C 0.7901(5) -0.2211(6) 0.0594(3) 0.0435(10) Uani 1 1 d . .
H2 H 0.920578 -0.269969 0.027380 0.052 Uiso 1 1 calc R U
C16 C -0.1934(5) 0.2148(5) 0.4714(3) 0.0464(10) Uani 1 1 d . .
H16 H -0.090731 0.187752 0.500164 0.056 Uiso 1 1 calc R U
C17 C -0.7050(6) 0.2601(6) 0.5789(4) 0.0673(14) Uani 1 1 d . .
H17A H -0.796779 0.290110 0.537624 0.101 Uiso 1 1 calc R U
H17B H -0.688131 0.143127 0.605543 0.101 Uiso 1 1 calc R U
H17C H -0.748148 0.348601 0.642552 0.101 Uiso 1 1 calc R U

loop_
_atom_site_aniso_label
_atom_site_aniso_U_11
_atom_site_aniso_U_22
_atom_site_aniso_U_33
_atom_site_aniso_U_23
_atom_site_aniso_U_13
_atom_site_aniso_U_12
Se01 0.0316(2) 0.0271(2) 0.0548(3) -0.00067(17) 0.00239(17) -0.00886(17)
O2 0.0402(15) 0.0308(16) 0.0554(16) 0.0017(12) -0.0036(12) -0.0174(13)
O1 0.0412(15) 0.0348(17) 0.0673(18) -0.0038(14) -0.0002(14) -0.0005(13)
C6 0.0296(18) 0.0238(19) 0.0304(18) 0.0028(15) -0.0045(15) -0.0084(15)
C4 0.037(2) 0.035(2) 0.0304(19) 0.0021(16) -0.0094(16) -0.0154(18)
C5 0.0286(18) 0.027(2) 0.0278(17) 0.0036(15) -0.0039(15) -0.0109(16)
C10 0.0297(19) 0.031(2) 0.0305(18) 0.0035(15) -0.0053(15) -0.0080(16)
C11 0.031(2) 0.031(2) 0.038(2) -0.0030(16) -0.0012(16) -0.0074(17)
C9 0.038(2) 0.024(2) 0.048(2) 0.0001(17) -0.0059(18) -0.0057(17)
C1 0.0313(19) 0.033(2) 0.038(2) 0.0008(17) -0.0052(16) -0.0041(18)
C15 0.047(3) 0.057(3) 0.035(2) 0.004(2) -0.0015(19) -0.012(2)
C14 0.037(2) 0.030(2) 0.048(2) -0.0058(17) 0.0017(19) -0.0107(18)
C12 0.038(2) 0.042(2) 0.043(2) 0.0059(18) -0.0092(18) -0.0085(19)
C3 0.030(2) 0.048(3) 0.046(2) 0.0036(19) 0.0004(17) -0.020(2)
C8 0.045(2) 0.035(2) 0.057(2) 0.0055(19) -0.0102(19) -0.024(2)
C13 0.033(2) 0.051(3) 0.056(3) -0.002(2) -0.0106(19) -0.011(2)
C7 0.0294(19) 0.036(2) 0.041(2) 0.0011(17) 0.0022(16) -0.0152(17)
C2 0.0248(19) 0.053(3) 0.043(2) -0.0011(19) -0.0015(17) -0.0096(19)
C16 0.038(2) 0.047(3) 0.049(2) 0.001(2) -0.0134(19) -0.008(2)
C17 0.049(3) 0.059(3) 0.078(3) -0.007(2) 0.016(2) -0.026(2)

loop_
_atom_type_symbol
_atom_type_description
_atom_type_scat_dispersion_real
_atom_type_scat_dispersion_imag
_atom_type_scat_source
C C 0.0033 0.0016 'International Tables Vol C Tables 4.2.6.8 and 6.1.1.4'
H H 0.0000 0.0000 'International Tables Vol C Tables 4.2.6.8 and 6.1.1.4'
O O 0.0106 0.0060 'International Tables Vol C Tables 4.2.6.8 and 6.1.1.4'
Se Se -0.0929 2.2259 'International Tables Vol C Tables 4.2.6.8 and 6.1.1.4'

loop_
_geom_angle_atom_site_label_1
_geom_angle_atom_site_label_2
_geom_angle_atom_site_label_3
_geom_angle
C6 Se01 C11 98.93(14)
C7 C6 C5 118.1(3)
C7 C6 Se01 120.3(2)
C5 C6 Se01 121.6(2)
O2 C4 C3 120.3(3)
O2 C4 C5 121.3(3)
C3 C4 C5 118.4(3)
C10 C5 C6 120.0(3)
C10 C5 C4 119.0(3)
C6 C5 C4 120.9(3)
C9 C10 C5 120.6(3)
C9 C10 C1 118.4(3)
C5 C10 C1 121.0(3)
C12 C11 C16 118.6(3)
C12 C11 Se01 121.6(3)
C16 C11 Se01 119.7(3)
C8 C9 C10 119.0(3)
C8 C9 H9 120.5
C10 C9 H9 120.5
O1 C1 C2 121.0(3)
O1 C1 C10 121.4(3)
C2 C1 C10 117.6(3)
C14 C15 C16 122.2(4)
C14 C15 H15 118.9
C16 C15 H15 118.9
C15 C14 C13 117.6(3)
C15 C14 C17 121.2(4)
C13 C14 C17 121.2(4)
C11 C12 C13 120.6(4)
C11 C12 H12 119.7
C13 C12 H12 119.7
C2 C3 C4 122.5(3)
C2 C3 H3 118.8
C4 C3 H3 118.8
C7 C8 C9 121.2(3)
C7 C8 H8 119.4
C9 C8 H8 119.4
C12 C13 C14 121.0(4)
C12 C13 H13 119.5
C14 C13 H13 119.5
C8 C7 C6 121.0(3)
C8 C7 H7 119.5
C6 C7 H7 119.5
C3 C2 C1 121.3(3)
C3 C2 H2 119.3
C1 C2 H2 119.3
C15 C16 C11 119.9(4)
C15 C16 H16 120.0
C11 C16 H16 120.0
C14 C17 H17A 109.5
C14 C17 H17B 109.5
H17A C17 H17B 109.5
C14 C17 H17C 109.5
H17A C17 H17C 109.5
H17B C17 H17C 109.5

loop_
_geom_bond_atom_site_label_1
_geom_bond_atom_site_label_2
_geom_bond_distance
Se01 C6 1.915(3)
Se01 C11 1.924(3)
O2 C4 1.223(4)
O1 C1 1.214(4)
C6 C7 1.395(4)
C6 C5 1.400(4)
C4 C3 1.473(5)
C4 C5 1.477(4)
C5 C10 1.400(5)
C10 C9 1.382(4)
C10 C1 1.488(5)
C11 C12 1.376(5)
C11 C16 1.387(5)
C9 C8 1.376(5)
C9 H9 0.9300
C1 C2 1.476(5)
C15 C14 1.370(5)
C15 C16 1.374(5)
C15 H15 0.9300
C14 C13 1.386(5)
C14 C17 1.506(5)
C12 C13 1.382(5)
C12 H12 0.9300
C3 C2 1.325(5)
C3 H3 0.9300
C8 C7 1.374(5)
C8 H8 0.9300
C13 H13 0.9300
C7 H7 0.9300
C2 H2 0.9300
C16 H16 0.9300
C17 H17A 0.9600
C17 H17B 0.9600
C17 H17C 0.9600

loop_
_geom_torsion_atom_site_label_1
_geom_torsion_atom_site_label_2
_geom_torsion_atom_site_label_3
_geom_torsion_atom_site_label_4
_geom_torsion
C7 C6 C5 C10 -2.0(5)
Se01 C6 C5 C10 177.6(2)
C7 C6 C5 C4 177.5(3)
Se01 C6 C5 C4 -2.8(4)
O2 C4 C5 C10 172.1(3)
C3 C4 C5 C10 -5.9(5)
O2 C4 C5 C6 -7.4(5)
C3 C4 C5 C6 174.5(3)
C6 C5 C10 C9 2.2(5)
C4 C5 C10 C9 -177.4(3)
C6 C5 C10 C1 -176.5(3)
C4 C5 C10 C1 4.0(5)
C5 C10 C9 C8 -0.3(5)
C1 C10 C9 C8 178.3(3)
C9 C10 C1 O1 -0.4(5)
C5 C10 C1 O1 178.2(3)
C9 C10 C1 C2 -179.4(3)
C5 C10 C1 C2 -0.7(5)
C16 C15 C14 C13 -1.2(6)
C16 C15 C14 C17 179.6(4)
C16 C11 C12 C13 -0.9(6)
Se01 C11 C12 C13 -177.3(3)
O2 C4 C3 C2 -173.2(4)
C5 C4 C3 C2 4.9(5)
C10 C9 C8 C7 -1.7(6)
C11 C12 C13 C14 -0.4(6)
C15 C14 C13 C12 1.4(6)
C17 C14 C13 C12 -179.4(3)
C9 C8 C7 C6 1.8(6)
C5 C6 C7 C8 0.1(5)
Se01 C6 C7 C8 -179.6(3)
C4 C3 C2 C1 -1.6(6)
O1 C1 C2 C3 -179.5(4)
C10 C1 C2 C3 -0.5(5)
C14 C15 C16 C11 -0.1(6)
C12 C11 C16 C15 1.1(6)
Se01 C11 C16 C15 177.6(3)
